data_4032796
loop_
_publ_author_name
'Huang, Adrian'
'Wo, Kellie'
'Lee, So Yeun Christine'
'Kneitschel, Nika'
'Chang, Jennifer'
'Zhu, Kathleen'
'Mello, Tatsiana'
'Bancroft, Laura'
'Norman, Natalie J.'
'Zheng, Shao-Liang'

_publ_section_title
;
 Regioselective Synthesis, NMR, and Crystallographic Analysis of
 N1-Substituted Pyrazoles.
;
_journal_issue 17
_journal_name_full 'The Journal of organic chemistry'
_journal_page_first 8864
_journal_page_last 8872
_journal_paper_doi 10.1021/acs.joc.7b01006
_journal_volume 82
_journal_year 2017
_chemical_formula_sum 'C10 H9 N3 O4 S'
_chemical_formula_weight 267.26
_space_group_crystal_system monoclinic
_space_group_IT_number 13
_space_group_name_Hall '-P 2yc'
_space_group_name_H-M_alt 'P 1 2/c 1'
_symmetry_space_group_name_Hall '-P 2yc'
_symmetry_space_group_name_H-M 'P 1 2/c 1'
_atom_sites_solution_hydrogens geom
_audit_creation_method SHELXL-2014/6
_cell_angle_alpha 90
_cell_angle_beta 110.4182(10)
_cell_angle_gamma 90
_cell_formula_units_Z 8
_cell_length_a 13.7446(9)
_cell_length_b 10.6979(7)
_cell_length_c 16.3339(11)
_cell_measurement_reflns_used 5010
_cell_measurement_temperature 100(2)
_cell_measurement_theta_max 27.1
_cell_measurement_theta_min 2.48
_cell_volume 2250.8(3)
_computing_cell_refinement 'SAINT 8.34C (Bruker-AXS, 2014)'
_computing_data_collection 'APEX2 v2014.3.0 (Bruker-AXS, 2014)'
_computing_data_reduction 'SAINT 8.34C (Bruker-AXS, 2014)'
_computing_molecular_graphics 'Bruker SHELXTL (Sheldrick, 2015)'
_computing_publication_material 'Bruker SHELXTL (Sheldrick, 2015)'
_computing_structure_refinement 'SHELXL-2014 (Sheldrick, 2015)'
_computing_structure_solution 'SHELXT-2014 (Sheldrick, 2015)'
_diffrn_ambient_temperature 100(2)
_diffrn_measured_fraction_theta_full 1.000
_diffrn_measured_fraction_theta_max 0.998
_diffrn_measurement_device_type
;
Bruker D8 goniometer with CCD area detector  
;
_diffrn_measurement_method 'omega and phi scans'
_diffrn_radiation_monochromator graphite
_diffrn_radiation_source 'fine-focus sealed tube'
_diffrn_radiation_type MoK\a
_diffrn_radiation_wavelength 0.71073
_diffrn_reflns_av_R_equivalents 0.0389
_diffrn_reflns_av_unetI/netI 0.0427
_diffrn_reflns_Laue_measured_fraction_full 1.000
_diffrn_reflns_Laue_measured_fraction_max 0.998
_diffrn_reflns_limit_h_max 17
_diffrn_reflns_limit_h_min -17
_diffrn_reflns_limit_k_max 13
_diffrn_reflns_limit_k_min -13
_diffrn_reflns_limit_l_max 20
_diffrn_reflns_limit_l_min -20
_diffrn_reflns_number 15002
_diffrn_reflns_point_group_measured_fraction_full 1.000
_diffrn_reflns_point_group_measured_fraction_max 0.998
_diffrn_reflns_theta_full 25.242
_diffrn_reflns_theta_max 27.121
_diffrn_reflns_theta_min 1.581
_exptl_absorpt_coefficient_mu 0.299
_exptl_absorpt_correction_T_max 0.7455
_exptl_absorpt_correction_T_min 0.6633
_exptl_absorpt_correction_type multi-scan
_exptl_absorpt_process_details SADABS
_exptl_crystal_colour Colorless
_exptl_crystal_density_diffrn 1.577
_exptl_crystal_description block
_exptl_crystal_F_000 1104
_exptl_crystal_size_max 0.240
_exptl_crystal_size_mid 0.220
_exptl_crystal_size_min 0.200
_refine_diff_density_max 0.901
_refine_diff_density_min -0.293
_refine_diff_density_rms 0.091
_refine_ls_extinction_method none
_refine_ls_goodness_of_fit_ref 1.047
_refine_ls_hydrogen_treatment constr
_refine_ls_matrix_type full
_refine_ls_number_parameters 327
_refine_ls_number_reflns 4977
_refine_ls_number_restraints 0
_refine_ls_restrained_S_all 1.047
_refine_ls_R_factor_all 0.0741
_refine_ls_R_factor_gt 0.0490
_refine_ls_shift/su_max 0.001
_refine_ls_shift/su_mean 0.000
_refine_ls_structure_factor_coef Fsqd
_refine_ls_weighting_details 'w=1/[\s^2^(Fo^2^)+(0.0750P)^2^+0.6973P] where P=(Fo^2^+2Fc^2^)/3'
_refine_ls_weighting_scheme calc
_refine_ls_wR_factor_gt 0.1272
_refine_ls_wR_factor_ref 0.1458
_reflns_Friedel_coverage 0.000
_reflns_number_gt 3357
_reflns_number_total 4977
_reflns_threshold_expression 'I > 2\s(I)'
_cod_data_source_file jo7b01006_si_001.cif
_cod_data_source_block Lab-23-11
_cod_database_code 4032796
_shelx_space_group_comment
;
The symmetry employed for this shelxl refinement is uniquely defined
by the following loop, which should always be used as a source of
symmetry information in preference to the above space-group names.
They are only intended as comments.
;
_shelx_estimated_absorpt_t_min 0.932
_shelx_estimated_absorpt_t_max 0.943
_shelxl_version_number 2014/6

loop_
_space_group_symop_operation_xyz
'x, y, z'
'-x, y, -z+1/2'
'-x, -y, -z'
'x, -y, z-1/2'

loop_
_atom_site_label
_atom_site_type_symbol
_atom_site_fract_x
_atom_site_fract_y
_atom_site_fract_z
_atom_site_U_iso_or_equiv
_atom_site_adp_type
_atom_site_occupancy
_atom_site_site_symmetry_order
_atom_site_calc_flag
_atom_site_refinement_flags_posn
_atom_site_refinement_flags_adp
C1 C 0.44448(19) 0.5658(2) 0.59207(16) 0.0217(5) Uani 1 1 d . .
H1A H 0.4383 0.5115 0.5422 0.033 Uiso 1 1 calc R U
H1B H 0.5161 0.5638 0.6333 0.033 Uiso 1 1 calc R U
H1C H 0.4260 0.6516 0.5715 0.033 Uiso 1 1 calc R U
C2 C 0.23692(18) 0.51348(18) 0.56085(15) 0.0102(5) Uani 1 1 d . .
C3 C 0.19187(17) 0.4023(2) 0.52186(14) 0.0121(5) Uani 1 1 d . .
H3 H 0.2246 0.3246 0.5427 0.015 Uiso 1 1 calc R U
C4 C 0.09869(17) 0.4057(2) 0.45225(14) 0.0130(5) Uani 1 1 d . .
H4 H 0.0666 0.3304 0.4253 0.016 Uiso 1 1 calc R U
C5 C 0.05233(18) 0.5208(2) 0.42204(15) 0.0120(5) Uani 1 1 d . .
C6 C 0.09506(18) 0.6318(2) 0.46334(15) 0.0147(5) Uani 1 1 d . .
H6 H 0.0610 0.7093 0.4440 0.018 Uiso 1 1 calc R U
C7 C 0.18811(17) 0.62768(19) 0.53315(14) 0.0125(5) Uani 1 1 d . .
H7 H 0.2185 0.7026 0.5620 0.015 Uiso 1 1 calc R U
C8 C -0.16187(18) 0.4589(2) 0.23925(14) 0.0156(5) Uani 1 1 d . .
C9 C -0.17541(19) 0.5873(2) 0.23595(15) 0.0203(5) Uani 1 1 d . .
H9 H -0.2278 0.6354 0.1944 0.024 Uiso 1 1 calc R U
C10 C -0.09522(18) 0.6277(2) 0.30693(15) 0.0185(5) Uani 1 1 d . .
H10 H -0.0801 0.7121 0.3250 0.022 Uiso 1 1 calc R U
N1 N -0.04049(15) 0.52500(17) 0.34734(13) 0.0141(4) Uani 1 1 d . .
N2 N -0.08106(15) 0.41817(17) 0.30572(12) 0.0144(4) Uani 1 1 d . .
N3 N -0.22445(15) 0.36872(19) 0.17737(12) 0.0195(5) Uani 1 1 d . .
O1 O 0.38638(13) 0.38505(14) 0.67133(11) 0.0202(4) Uani 1 1 d . .
O2 O 0.35985(12) 0.60305(15) 0.70974(10) 0.0186(4) Uani 1 1 d . .
O3 O -0.19565(14) 0.25919(16) 0.18454(11) 0.0263(4) Uani 1 1 d . .
O4 O -0.30217(13) 0.40847(18) 0.11929(11) 0.0259(4) Uani 1 1 d . .
S1 S 0.36010(4) 0.51260(5) 0.64454(4) 0.01057(16) Uani 1 1 d . .
C11 C 0.05426(19) 1.0475(2) 0.15413(16) 0.0235(6) Uani 1 1 d . .
H11A H 0.0733 1.1329 0.1753 0.035 Uiso 1 1 calc R U
H11B H 0.0588 0.9928 0.2035 0.035 Uiso 1 1 calc R U
H11C H -0.0169 1.0468 0.1120 0.035 Uiso 1 1 calc R U
C12 C 0.26177(18) 0.98715(19) 0.18819(15) 0.0109(5) Uani 1 1 d . .
C13 C 0.31207(18) 1.0974(2) 0.22501(14) 0.0132(5) Uani 1 1 d . .
H13 H 0.2834 1.1759 0.2016 0.016 Uiso 1 1 calc R U
C14 C 0.40406(18) 1.0922(2) 0.29583(14) 0.0143(5) Uani 1 1 d . .
H14 H 0.4382 1.1669 0.3221 0.017 Uiso 1 1 calc R U
C15 C 0.44577(17) 0.9757(2) 0.32795(14) 0.0113(5) Uani 1 1 d . .
C16 C 0.39885(17) 0.86533(19) 0.28883(14) 0.0120(5) Uani 1 1 d . .
H16 H 0.4302 0.7869 0.3094 0.014 Uiso 1 1 calc R U
C17 C 0.30534(17) 0.87150(19) 0.21907(14) 0.0126(5) Uani 1 1 d . .
H17 H 0.2713 0.7969 0.1926 0.015 Uiso 1 1 calc R U
C18 C 0.66075(18) 1.0337(2) 0.51167(14) 0.0155(5) Uani 1 1 d . .
C19 C 0.67435(19) 0.9049(2) 0.51253(15) 0.0174(5) Uani 1 1 d . .
H19 H 0.7270 0.8559 0.5531 0.021 Uiso 1 1 calc R U
C20 C 0.59388(18) 0.8659(2) 0.44116(15) 0.0172(5) Uani 1 1 d . .
H20 H 0.5789 0.7820 0.4218 0.021 Uiso 1 1 calc R U
N4 N 0.53855(15) 0.96960(17) 0.40241(12) 0.0127(4) Uani 1 1 d . .
N5 N 0.57949(14) 1.07578(17) 0.44639(12) 0.0138(4) Uani 1 1 d . .
N6 N 0.72389(15) 1.12241(19) 0.57463(12) 0.0180(4) Uani 1 1 d . .
O5 O 0.14427(12) 1.08669(14) 0.04029(10) 0.0182(4) Uani 1 1 d . .
O6 O 0.11077(13) 0.86835(14) 0.07204(11) 0.0201(4) Uani 1 1 d . .
O7 O 0.69599(13) 1.23217(15) 0.56824(11) 0.0237(4) Uani 1 1 d . .
O8 O 0.80165(13) 1.08159(17) 0.63207(11) 0.0253(4) Uani 1 1 d . .
S2 S 0.13976(5) 0.99369(5) 0.10312(4) 0.01101(16) Uani 1 1 d . .

loop_
_atom_site_aniso_label
_atom_site_aniso_U_11
_atom_site_aniso_U_22
_atom_site_aniso_U_33
_atom_site_aniso_U_23
_atom_site_aniso_U_13
_atom_site_aniso_U_12
C1 0.0142(13) 0.0321(14) 0.0185(13) 0.0002(10) 0.0052(11) -0.0033(10)
C2 0.0099(13) 0.0115(10) 0.0093(11) 0.0004(8) 0.0036(10) -0.0001(8)
C3 0.0104(11) 0.0127(10) 0.0125(11) -0.0010(8) 0.0030(9) 0.0004(8)
C4 0.0117(12) 0.0138(11) 0.0137(11) -0.0041(9) 0.0044(10) -0.0031(9)
C5 0.0077(12) 0.0181(11) 0.0104(12) -0.0009(8) 0.0034(10) -0.0002(9)
C6 0.0161(12) 0.0145(11) 0.0126(11) 0.0036(8) 0.0039(10) 0.0027(9)
C7 0.0129(12) 0.0122(10) 0.0121(11) -0.0018(8) 0.0040(10) -0.0009(9)
C8 0.0095(12) 0.0290(13) 0.0078(11) -0.0020(9) 0.0023(10) -0.0026(10)
C9 0.0166(13) 0.0270(13) 0.0135(12) 0.0022(10) 0.0006(10) 0.0037(10)
C10 0.0168(13) 0.0185(12) 0.0170(13) 0.0004(9) 0.0021(11) 0.0037(10)
N1 0.0115(11) 0.0192(10) 0.0114(10) -0.0011(8) 0.0036(9) 0.0011(8)
N2 0.0108(10) 0.0203(10) 0.0108(10) -0.0025(8) 0.0024(8) -0.0008(8)
N3 0.0151(11) 0.0314(12) 0.0114(10) -0.0003(8) 0.0040(9) -0.0072(9)
O1 0.0166(9) 0.0153(8) 0.0211(9) 0.0033(7) -0.0032(7) 0.0004(7)
O2 0.0168(9) 0.0217(8) 0.0126(8) -0.0051(7) -0.0011(7) 0.0018(7)
O3 0.0319(11) 0.0226(9) 0.0200(10) -0.0023(7) 0.0035(9) -0.0096(8)
O4 0.0135(9) 0.0479(12) 0.0118(9) -0.0016(8) -0.0011(8) -0.0004(8)
S1 0.0087(3) 0.0113(3) 0.0095(3) -0.00054(19) 0.0005(3) -0.00021(19)
C11 0.0148(13) 0.0343(14) 0.0205(13) -0.0047(11) 0.0051(11) -0.0001(11)
C12 0.0102(13) 0.0145(10) 0.0083(11) 0.0007(8) 0.0037(10) 0.0004(8)
C13 0.0125(12) 0.0135(10) 0.0120(11) -0.0004(9) 0.0024(10) 0.0009(9)
C14 0.0155(12) 0.0141(11) 0.0120(12) -0.0022(9) 0.0031(10) -0.0004(9)
C15 0.0070(12) 0.0188(11) 0.0074(11) 0.0008(8) 0.0014(10) 0.0013(9)
C16 0.0143(12) 0.0115(10) 0.0098(11) 0.0017(8) 0.0037(10) 0.0021(8)
C17 0.0120(12) 0.0115(10) 0.0139(11) -0.0002(8) 0.0041(10) -0.0005(9)
C18 0.0123(13) 0.0268(12) 0.0075(11) -0.0014(9) 0.0036(10) -0.0002(10)
C19 0.0138(12) 0.0244(12) 0.0113(11) 0.0004(9) 0.0011(10) 0.0041(10)
C20 0.0161(12) 0.0194(12) 0.0134(12) 0.0031(9) 0.0019(10) 0.0037(10)
N4 0.0109(10) 0.0165(9) 0.0097(10) -0.0012(7) 0.0024(8) 0.0005(8)
N5 0.0112(10) 0.0171(9) 0.0101(10) -0.0014(7) 0.0001(8) -0.0008(8)
N6 0.0155(11) 0.0279(11) 0.0095(10) 0.0001(8) 0.0028(9) -0.0029(9)
O5 0.0188(9) 0.0168(8) 0.0157(8) 0.0032(6) 0.0017(7) 0.0004(7)
O6 0.0178(9) 0.0148(8) 0.0208(9) -0.0025(7) -0.0021(7) -0.0021(7)
O7 0.0293(10) 0.0196(9) 0.0184(9) 0.0007(7) 0.0035(8) -0.0058(7)
O8 0.0153(9) 0.0407(11) 0.0138(9) -0.0012(8) -0.0023(8) 0.0029(8)
S2 0.0096(3) 0.0118(3) 0.0097(3) -0.00043(19) 0.0010(3) -0.00018(19)

loop_
_atom_type_symbol
_atom_type_description
_atom_type_scat_dispersion_real
_atom_type_scat_dispersion_imag
_atom_type_scat_source
C C 0.0033 0.0016 'International Tables Vol C Tables 4.2.6.8 and 6.1.1.4'
H H 0.0000 0.0000 'International Tables Vol C Tables 4.2.6.8 and 6.1.1.4'
N N 0.0061 0.0033 'International Tables Vol C Tables 4.2.6.8 and 6.1.1.4'
O O 0.0106 0.0060 'International Tables Vol C Tables 4.2.6.8 and 6.1.1.4'
S S 0.1246 0.1234 'International Tables Vol C Tables 4.2.6.8 and 6.1.1.4'

loop_
_geom_angle_atom_site_label_1
_geom_angle_atom_site_label_2
_geom_angle_atom_site_label_3
_geom_angle
S1 C1 H1A 109.5
S1 C1 H1B 109.5
H1A C1 H1B 109.5
S1 C1 H1C 109.5
H1A C1 H1C 109.5
H1B C1 H1C 109.5
C3 C2 C7 121.1(2)
C3 C2 S1 120.26(17)
C7 C2 S1 118.66(17)
C4 C3 C2 119.3(2)
C4 C3 H3 120.3
C2 C3 H3 120.3
C3 C4 C5 119.4(2)
C3 C4 H4 120.3
C5 C4 H4 120.3
C6 C5 C4 121.2(2)
C6 C5 N1 119.3(2)
C4 C5 N1 119.5(2)
C7 C6 C5 118.9(2)
C7 C6 H6 120.5
C5 C6 H6 120.5
C6 C7 C2 119.8(2)
C6 C7 H7 120.1
C2 C7 H7 120.1
N2 C8 C9 114.8(2)
N2 C8 N3 118.5(2)
C9 C8 N3 126.6(2)
C10 C9 C8 102.9(2)
C10 C9 H9 128.5
C8 C9 H9 128.5
C9 C10 N1 107.6(2)
C9 C10 H10 126.2
N1 C10 H10 126.2
N2 N1 C10 112.20(19)
N2 N1 C5 119.64(18)
C10 N1 C5 128.1(2)
C8 N2 N1 102.44(18)
O3 N3 O4 124.5(2)
O3 N3 C8 118.5(2)
O4 N3 C8 117.0(2)
O2 S1 O1 118.50(10)
O2 S1 C1 108.36(11)
O1 S1 C1 108.43(11)
O2 S1 C2 108.66(10)
O1 S1 C2 108.14(10)
C1 S1 C2 103.77(11)
S2 C11 H11A 109.5
S2 C11 H11B 109.5
H11A C11 H11B 109.5
S2 C11 H11C 109.5
H11A C11 H11C 109.5
H11B C11 H11C 109.5
C17 C12 C13 120.7(2)
C17 C12 S2 119.41(17)
C13 C12 S2 119.87(17)
C14 C13 C12 119.9(2)
C14 C13 H13 120.1
C12 C13 H13 120.1
C13 C14 C15 119.0(2)
C13 C14 H14 120.5
C15 C14 H14 120.5
C16 C15 C14 121.5(2)
C16 C15 N4 119.2(2)
C14 C15 N4 119.3(2)
C15 C16 C17 119.0(2)
C15 C16 H16 120.5
C17 C16 H16 120.5
C16 C17 C12 119.8(2)
C16 C17 H17 120.1
C12 C17 H17 120.1
N5 C18 C19 114.7(2)
N5 C18 N6 118.6(2)
C19 C18 N6 126.8(2)
C20 C19 C18 103.2(2)
C20 C19 H19 128.4
C18 C19 H19 128.4
C19 C20 N4 107.6(2)
C19 C20 H20 126.2
N4 C20 H20 126.2
N5 N4 C20 111.89(19)
N5 N4 C15 119.75(18)
C20 N4 C15 128.29(19)
C18 N5 N4 102.67(18)
O7 N6 O8 124.5(2)
O7 N6 C18 118.35(19)
O8 N6 C18 117.1(2)
O6 S2 O5 117.76(10)
O6 S2 C11 108.88(11)
O5 S2 C11 108.20(11)
O6 S2 C12 108.07(10)
O5 S2 C12 108.74(10)
C11 S2 C12 104.37(11)

loop_
_geom_bond_atom_site_label_1
_geom_bond_atom_site_label_2
_geom_bond_distance
C1 S1 1.760(2)
C1 H1A 0.9800
C1 H1B 0.9800
C1 H1C 0.9800
C2 C3 1.389(3)
C2 C7 1.391(3)
C2 S1 1.766(2)
C3 C4 1.385(3)
C3 H3 0.9500
C4 C5 1.395(3)
C4 H4 0.9500
C5 C6 1.391(3)
C5 N1 1.426(3)
C6 C7 1.386(3)
C6 H6 0.9500
C7 H7 0.9500
C8 N2 1.327(3)
C8 C9 1.385(3)
C8 N3 1.444(3)
C9 C10 1.362(3)
C9 H9 0.9500
C10 N1 1.365(3)
C10 H10 0.9500
N1 N2 1.347(3)
N3 O3 1.229(3)
N3 O4 1.231(2)
O1 S1 1.4400(16)
O2 S1 1.4398(16)
C11 S2 1.758(2)
C11 H11A 0.9800
C11 H11B 0.9800
C11 H11C 0.9800
C12 C17 1.390(3)
C12 C13 1.393(3)
C12 S2 1.767(2)
C13 C14 1.385(3)
C13 H13 0.9500
C14 C15 1.396(3)
C14 H14 0.9500
C15 C16 1.390(3)
C15 N4 1.424(3)
C16 C17 1.390(3)
C16 H16 0.9500
C17 H17 0.9500
C18 N5 1.325(3)
C18 C19 1.391(3)
C18 N6 1.445(3)
C19 C20 1.363(3)
C19 H19 0.9500
C20 N4 1.369(3)
C20 H20 0.9500
N4 N5 1.357(3)
N6 O7 1.228(2)
N6 O8 1.230(2)
O5 S2 1.4461(16)
O6 S2 1.4399(16)

loop_
_geom_torsion_atom_site_label_1
_geom_torsion_atom_site_label_2
_geom_torsion_atom_site_label_3
_geom_torsion_atom_site_label_4
_geom_torsion
C7 C2 C3 C4 2.4(3)
S1 C2 C3 C4 -175.48(16)
C2 C3 C4 C5 0.6(3)
C3 C4 C5 C6 -3.4(3)
C3 C4 C5 N1 176.49(19)
C4 C5 C6 C7 3.2(3)
N1 C5 C6 C7 -176.73(19)
C5 C6 C7 C2 -0.2(3)
C3 C2 C7 C6 -2.6(3)
S1 C2 C7 C6 175.28(16)
N2 C8 C9 C10 0.1(3)
N3 C8 C9 C10 -178.2(2)
C8 C9 C10 N1 -0.2(2)
C9 C10 N1 N2 0.2(3)
C9 C10 N1 C5 177.1(2)
C6 C5 N1 N2 178.45(19)
C4 C5 N1 N2 -1.4(3)
C6 C5 N1 C10 1.8(3)
C4 C5 N1 C10 -178.1(2)
C9 C8 N2 N1 0.0(2)
N3 C8 N2 N1 178.49(18)
C10 N1 N2 C8 -0.2(2)
C5 N1 N2 C8 -177.29(18)
N2 C8 N3 O3 -5.9(3)
C9 C8 N3 O3 172.4(2)
N2 C8 N3 O4 176.01(19)
C9 C8 N3 O4 -5.7(3)
C3 C2 S1 O2 -141.21(18)
C7 C2 S1 O2 40.9(2)
C3 C2 S1 O1 -11.4(2)
C7 C2 S1 O1 170.74(17)
C3 C2 S1 C1 103.6(2)
C7 C2 S1 C1 -74.2(2)
C17 C12 C13 C14 -3.1(3)
S2 C12 C13 C14 175.36(16)
C12 C13 C14 C15 1.3(3)
C13 C14 C15 C16 2.0(3)
C13 C14 C15 N4 -178.05(19)
C14 C15 C16 C17 -3.5(3)
N4 C15 C16 C17 176.58(19)
C15 C16 C17 C12 1.7(3)
C13 C12 C17 C16 1.6(3)
S2 C12 C17 C16 -176.85(16)
N5 C18 C19 C20 0.0(3)
N6 C18 C19 C20 178.6(2)
C18 C19 C20 N4 0.3(2)
C19 C20 N4 N5 -0.5(3)
C19 C20 N4 C15 -177.4(2)
C16 C15 N4 N5 -173.51(19)
C14 C15 N4 N5 6.6(3)
C16 C15 N4 C20 3.2(3)
C14 C15 N4 C20 -176.7(2)
C19 C18 N5 N4 -0.3(2)
N6 C18 N5 N4 -179.00(18)
C20 N4 N5 C18 0.5(2)
C15 N4 N5 C18 177.71(18)
N5 C18 N6 O7 4.5(3)
C19 C18 N6 O7 -174.0(2)
N5 C18 N6 O8 -176.57(19)
C19 C18 N6 O8 4.9(3)
C17 C12 S2 O6 -7.0(2)
C13 C12 S2 O6 174.58(17)
C17 C12 S2 O5 -135.88(18)
C13 C12 S2 O5 45.7(2)
C17 C12 S2 C11 108.81(19)
C13 C12 S2 C11 -69.6(2)
